data_4311088
loop_
_publ_author_name
'Arienne S. King'
'George Ferguson'
'James F. Britten'
'John F. Valliant'

_publ_section_title
;
 Sterically Hindered and Robust Pnictogen Ligands Derived from Carboranes:
 Synthesis and X-ray Structure Determination of
 Tris(1'-methyl(1,2-dicarba-closo-dodecaboran-1-yl))phosphine,
 Tris(1'-methyl(1,2-dicarba-closo-dodecaboran-1-yl))arsine and
 Chloro(Tris(1'-methyl(1,2-dicarba-closo-dodecaboran-1-yl))phosphine)gold(I)
;
_journal_name_full 'Inorganic Chemistry'
_journal_page_first 3507
_journal_page_last 3513
_journal_paper_doi 10.1021/ic049947i
_journal_volume 43
_journal_year 2004
_chemical_formula_sum 'C9 H39 Au B30 Cl P'
_chemical_formula_weight 735.09
_chemical_name_systematic
; 
 chloro(tris(1'-methyl(1,2-dicarba-closo- 
dodecaboran-1-yl))phosphine)gold (I) 
;
_space_group_IT_number 14
_symmetry_cell_setting monoclinic
_symmetry_space_group_name_Hall '-P 2ybc'
_symmetry_space_group_name_H-M 'P 1 21/c 1'
_atom_sites_solution_hydrogens geom
_atom_sites_solution_primary direct
_atom_sites_solution_secondary difmap
_audit_creation_method SHELXL-97
_cell_angle_alpha 90.00
_cell_angle_beta 91.13(3)
_cell_angle_gamma 90.00
_cell_formula_units_Z 4
_cell_length_a 19.101(4)
_cell_length_b 12.167(2)
_cell_length_c 13.846(3)
_cell_measurement_reflns_used 35876
_cell_measurement_temperature 293(2)
_cell_measurement_theta_max 27.399
_cell_measurement_theta_min 2.456
_cell_volume 3217.2(11)
_computing_cell_refinement 'Bruker SMART'
_computing_data_collection 'Bruker SMART'
_computing_data_reduction 'Bruker SHELXTL'
_computing_molecular_graphics 'Bruker SHELXTL'
_computing_publication_material 'Bruker SHELXTL'
_computing_structure_refinement 'SHELXL-97 (Sheldrick, 1997)'
_computing_structure_solution 'SHELXS-97 (Sheldrick, 1990)'
_diffrn_ambient_temperature 293(2)
_diffrn_measured_fraction_theta_full 0.999
_diffrn_measured_fraction_theta_max 0.999
_diffrn_measurement_device_type 'CCD detector'
_diffrn_measurement_method 'phi and omega scans'
_diffrn_radiation_monochromator graphite
_diffrn_radiation_source 'rotating anode'
_diffrn_radiation_type MoK\a
_diffrn_radiation_wavelength 0.71073
_diffrn_reflns_av_R_equivalents 0.0754
_diffrn_reflns_av_sigmaI/netI 0.0672
_diffrn_reflns_limit_h_max 24
_diffrn_reflns_limit_h_min -24
_diffrn_reflns_limit_k_max 15
_diffrn_reflns_limit_k_min -15
_diffrn_reflns_limit_l_max 17
_diffrn_reflns_limit_l_min -17
_diffrn_reflns_number 35056
_diffrn_reflns_theta_full 27.48
_diffrn_reflns_theta_max 27.48
_diffrn_reflns_theta_min 1.07
_exptl_absorpt_coefficient_mu 4.714
_exptl_absorpt_correction_T_max 1.000
_exptl_absorpt_correction_T_min 0.738930
_exptl_absorpt_correction_type multi-scan
_exptl_crystal_colour orange
_exptl_crystal_density_diffrn 1.518
_exptl_crystal_density_method 'not measured'
_exptl_crystal_description block
_exptl_crystal_F_000 1416
_exptl_crystal_size_max 0.10
_exptl_crystal_size_mid 0.08
_exptl_crystal_size_min 0.04
_refine_diff_density_max 0.657
_refine_diff_density_min -1.123
_refine_diff_density_rms 0.140
_refine_ls_extinction_coef 0.00077(6)
_refine_ls_extinction_expression Fc^*^=kFc[1+0.001xFc^2^\l^3^/sin(2\q)]^-1/4^
_refine_ls_extinction_method SHELXL
_refine_ls_goodness_of_fit_ref 1.035
_refine_ls_hydrogen_treatment mixed
_refine_ls_matrix_type full
_refine_ls_number_parameters 380
_refine_ls_number_reflns 7363
_refine_ls_number_restraints 0
_refine_ls_restrained_S_all 1.035
_refine_ls_R_factor_all 0.0702
_refine_ls_R_factor_gt 0.0396
_refine_ls_shift/su_max 0.002
_refine_ls_shift/su_mean 0.000
_refine_ls_structure_factor_coef Fsqd
_refine_ls_weighting_details 'calc w=1/[\s^2^(Fo^2^)+(0.0227P)^2^+2.2782P] where P=(Fo^2^+2Fc^2^)/3'
_refine_ls_weighting_scheme calc
_refine_ls_wR_factor_gt 0.0609
_refine_ls_wR_factor_ref 0.0668
_reflns_number_gt 5474
_reflns_number_total 7363
_reflns_threshold_expression >2sigma(I)
_cod_data_source_file ic049947isi20040112_044000_3.cif
_cod_data_source_block askau00
_cod_depositor_comments
;
The following automatic conversions were performed:
'_symmetry_cell_setting' value 'Monoclinic' changed to 'monoclinic'
according to '/home/saulius/struct/CIF-dictionaries/cif_core.dic'
dictionary named 'cif_core.dic' version 2.4.1 from 2010-06-29.

Automatic conversion script
Id: cif_fix_enum 1527 2010-12-29 10:47:43Z saulius 
;
_cod_original_sg_symbol_H-M 'P 21/c'
_cod_database_code 4311088

loop_
_symmetry_equiv_pos_as_xyz
'x, y, z'
'-x, y+1/2, -z+1/2'
'-x, -y, -z'
'x, -y-1/2, z-1/2'

loop_
_atom_site_label
_atom_site_type_symbol
_atom_site_fract_x
_atom_site_fract_y
_atom_site_fract_z
_atom_site_U_iso_or_equiv
_atom_site_adp_type
_atom_site_occupancy
_atom_site_symmetry_multiplicity
_atom_site_calc_flag
_atom_site_refinement_flags
_atom_site_disorder_assembly
_atom_site_disorder_group
Au1 Au 0.242616(9) 0.938864(15) 0.482471(13) 0.01769(6) Uani 1 1 d . . .
P1 P 0.24760(6) 0.99355(9) 0.63513(8) 0.0138(2) Uani 1 1 d . . .
Cl1 Cl 0.23911(7) 0.88762(12) 0.32403(9) 0.0413(4) Uani 1 1 d . . .
C1 C 0.3867(2) 0.9092(3) 0.6804(3) 0.0159(10) Uani 1 1 d . . .
C2 C 0.4538(2) 0.9109(4) 0.7589(4) 0.0239(11) Uani 1 1 d . . .
H2 H 0.4574 0.9769 0.8171 0.029 Uiso 1 1 calc R . .
C1' C 0.3349(2) 1.0041(3) 0.6930(3) 0.0161(9) Uani 1 1 d . . .
H1'A H 0.3568 1.0704 0.6691 0.019 Uiso 1 1 calc R . .
H1'B H 0.3284 1.0143 0.7617 0.019 Uiso 1 1 calc R . .
B3 B 0.3908(3) 0.8102(4) 0.7696(4) 0.0211(12) Uani 1 1 d . . .
H3 H 0.3524 0.8045 0.8314 0.025 Uiso 1 1 calc R . .
B4 B 0.3664(3) 0.7774(4) 0.6499(4) 0.0201(12) Uani 1 1 d . . .
H4 H 0.3111 0.7485 0.6304 0.024 Uiso 1 1 calc R . .
B5 B 0.4141(3) 0.8630(4) 0.5696(4) 0.0219(12) Uani 1 1 d . . .
H5 H 0.3912 0.8914 0.4972 0.026 Uiso 1 1 calc R . .
B6 B 0.4689(3) 0.9487(5) 0.6422(4) 0.0219(12) Uani 1 1 d . . .
H6 H 0.4825 1.0359 0.6190 0.026 Uiso 1 1 calc R . .
B7 B 0.4813(3) 0.7808(4) 0.7871(4) 0.0239(13) Uani 1 1 d . . .
H7 H 0.5038 0.7548 0.8604 0.029 Uiso 1 1 calc R . .
B8 B 0.4265(3) 0.6928(5) 0.7161(4) 0.0239(13) Uani 1 1 d . . .
H8 H 0.4124 0.6065 0.7412 0.029 Uiso 1 1 calc R . .
B9 B 0.4412(3) 0.7247(4) 0.5912(4) 0.0246(13) Uani 1 1 d . . .
H9 H 0.4368 0.6592 0.5325 0.029 Uiso 1 1 calc R . .
B10 B 0.5047(3) 0.8326(5) 0.5870(4) 0.0243(12) Uani 1 1 d . . .
H10 H 0.5431 0.8399 0.5253 0.029 Uiso 1 1 calc R . .
B11 B 0.5298(3) 0.8667(4) 0.7074(4) 0.0249(13) Uani 1 1 d . . .
H11 H 0.5846 0.8975 0.7275 0.030 Uiso 1 1 calc R . .
B12 B 0.5124(3) 0.7275(4) 0.6763(4) 0.0238(13) Uani 1 1 d . . .
H12 H 0.5560 0.6637 0.6746 0.029 Uiso 1 1 calc R . .
C1A C 0.2362(2) 1.2274(3) 0.5970(3) 0.0152(9) Uani 1 1 d . . .
C2A C 0.2284(3) 1.3523(4) 0.6477(4) 0.0265(12) Uani 1 1 d . . .
H2A H 0.2091 1.3625 0.7246 0.032 Uiso 1 1 calc R . .
C1'A C 0.2121(2) 1.1311(3) 0.6605(3) 0.0147(9) Uani 1 1 d . . .
H1'C H 0.1615 1.1268 0.6552 0.018 Uiso 1 1 calc R . .
H1'D H 0.2239 1.1490 0.7271 0.018 Uiso 1 1 calc R . .
B3A B 0.3112(3) 1.2971(4) 0.6318(4) 0.0185(11) Uani 1 1 d . . .
H3A H 0.3481 1.2704 0.6931 0.022 Uiso 1 1 calc R . .
B4A B 0.3040(3) 1.2237(4) 0.5206(4) 0.0166(11) Uani 1 1 d . . .
H4A H 0.3370 1.1475 0.5067 0.020 Uiso 1 1 calc R . .
B5A B 0.2161(3) 1.2337(4) 0.4764(4) 0.0192(12) Uani 1 1 d . . .
H5A H 0.1900 1.1646 0.4333 0.023 Uiso 1 1 calc R . .
B6A B 0.1699(3) 1.3144(4) 0.5599(4) 0.0189(11) Uani 1 1 d . . .
H6A H 0.1122 1.2987 0.5742 0.023 Uiso 1 1 calc R . .
B7A B 0.2927(3) 1.4390(5) 0.6073(4) 0.0237(12) Uani 1 1 d . . .
H7A H 0.3179 1.5076 0.6519 0.028 Uiso 1 1 calc R . .
B8A B 0.3410(3) 1.3589(4) 0.5239(4) 0.0228(12) Uani 1 1 d . . .
H8A H 0.3990 1.3743 0.5114 0.027 Uiso 1 1 calc R . .
B9A B 0.2820(3) 1.3186(5) 0.4289(4) 0.0235(12) Uani 1 1 d . . .
H9A H 0.3009 1.3068 0.3520 0.028 Uiso 1 1 calc R . .
B10A B 0.1976(3) 1.3745(4) 0.4521(4) 0.0247(13) Uani 1 1 d . . .
H10A H 0.1596 1.4001 0.3917 0.030 Uiso 1 1 calc R . .
B11A B 0.2041(3) 1.4489(5) 0.5638(4) 0.0244(12) Uani 1 1 d . . .
H11A H 0.1702 1.5237 0.5795 0.029 Uiso 1 1 calc R . .
B12A B 0.2750(3) 1.4529(4) 0.4816(4) 0.0256(13) Uani 1 1 d . . .
H12A H 0.2887 1.5310 0.4407 0.031 Uiso 1 1 calc R . .
C1B C 0.1233(2) 0.8848(3) 0.7048(3) 0.0148(9) Uani 1 1 d . . .
C2B C 0.0977(2) 0.7575(3) 0.7298(3) 0.0184(10) Uani 1 1 d . . .
H2B H 0.1371 0.6929 0.7555 0.022 Uiso 1 1 calc R . .
C1'B C 0.2013(2) 0.9092(3) 0.7241(3) 0.0154(10) Uani 1 1 d . . .
H1'E H 0.2256 0.8394 0.7298 0.018 Uiso 1 1 calc R . .
H1'F H 0.2056 0.9455 0.7863 0.018 Uiso 1 1 calc R . .
B3B B 0.0775(3) 0.8603(4) 0.8093(4) 0.0201(12) Uani 1 1 d . . .
H3B H 0.1006 0.8689 0.8855 0.024 Uiso 1 1 calc R . .
B4B B 0.0597(3) 0.9758(4) 0.7339(4) 0.0196(12) Uani 1 1 d . . .
H4B H 0.0704 1.0632 0.7599 0.024 Uiso 1 1 calc R . .
B5B B 0.0731(3) 0.9373(5) 0.6120(4) 0.0205(11) Uani 1 1 d . . .
H5B H 0.0924 0.9991 0.5565 0.025 Uiso 1 1 calc R . .
B6B B 0.1011(3) 0.7973(4) 0.6104(4) 0.0204(12) Uani 1 1 d . . .
H6B H 0.1395 0.7647 0.5553 0.024 Uiso 1 1 calc R . .
B7B B 0.0166(3) 0.7548(5) 0.7788(4) 0.0221(12) Uani 1 1 d . . .
H7B H -0.0020 0.6933 0.8348 0.027 Uiso 1 1 calc R . .
B8B B -0.0099(3) 0.8948(5) 0.7790(4) 0.0236(12) Uani 1 1 d . . .
H8B H -0.0469 0.9285 0.8354 0.028 Uiso 1 1 calc R . .
B9B B -0.0137(3) 0.9417(5) 0.6569(4) 0.0237(12) Uani 1 1 d . . .
H9B H -0.0535 1.0058 0.6311 0.028 Uiso 1 1 calc R . .
B10B B 0.0128(3) 0.8309(5) 0.5812(4) 0.0268(13) Uani 1 1 d . . .
H10B H -0.0092 0.8207 0.5046 0.032 Uiso 1 1 calc R . .
B11B B 0.0317(3) 0.7157(4) 0.6560(4) 0.0243(13) Uani 1 1 d . . .
H11B H 0.0235 0.6276 0.6301 0.029 Uiso 1 1 calc R . .
B12B B -0.0391(3) 0.8046(4) 0.6852(4) 0.0239(13) Uani 1 1 d . . .
H12B H -0.0959 0.7767 0.6785 0.029 Uiso 1 1 calc R . .

loop_
_atom_site_aniso_label
_atom_site_aniso_U_11
_atom_site_aniso_U_22
_atom_site_aniso_U_33
_atom_site_aniso_U_23
_atom_site_aniso_U_13
_atom_site_aniso_U_12
Au1 0.01618(9) 0.02144(9) 0.01541(9) -0.00380(9) -0.00026(6) -0.00262(9)
P1 0.0113(6) 0.0143(6) 0.0158(6) -0.0001(4) -0.0003(5) 0.0001(5)
Cl1 0.0404(8) 0.0630(9) 0.0207(7) -0.0166(6) 0.0031(6) -0.0180(7)
C1 0.014(2) 0.012(2) 0.022(3) 0.0003(16) -0.002(2) -0.0026(17)
C2 0.020(2) 0.020(3) 0.032(3) 0.0012(18) -0.007(2) 0.005(2)
C1' 0.013(2) 0.015(2) 0.020(2) -0.0016(18) -0.0044(19) 0.0004(19)
B3 0.024(3) 0.019(3) 0.021(3) 0.002(2) 0.002(2) -0.003(2)
B4 0.021(3) 0.015(3) 0.024(3) -0.003(2) 0.000(2) -0.001(2)
B5 0.019(3) 0.030(3) 0.017(3) 0.001(2) -0.001(2) 0.005(2)
B6 0.011(2) 0.024(3) 0.031(3) 0.008(2) 0.001(2) -0.001(2)
B7 0.021(3) 0.022(3) 0.027(3) 0.003(2) -0.010(3) 0.003(3)
B8 0.022(3) 0.018(3) 0.031(3) 0.001(2) 0.000(3) 0.004(2)
B9 0.022(3) 0.023(3) 0.029(3) -0.002(2) 0.001(3) 0.003(2)
B10 0.016(3) 0.030(3) 0.027(3) 0.005(2) 0.008(2) 0.006(2)
B11 0.017(3) 0.020(3) 0.038(4) 0.006(2) -0.003(3) 0.008(2)
B12 0.024(3) 0.015(3) 0.032(3) 0.005(2) -0.008(3) -0.001(2)
C1A 0.013(2) 0.015(2) 0.018(2) 0.0033(17) 0.0009(19) 0.0008(18)
C2A 0.026(3) 0.022(3) 0.032(3) -0.002(2) 0.004(2) -0.001(2)
C1'A 0.011(2) 0.018(2) 0.015(2) -0.0044(17) 0.0035(18) 0.0013(18)
B3A 0.018(3) 0.019(3) 0.019(3) -0.001(2) -0.001(2) -0.007(2)
B4A 0.016(3) 0.021(3) 0.012(3) 0.001(2) 0.000(2) -0.001(2)
B5A 0.022(3) 0.021(3) 0.014(3) 0.007(2) -0.010(2) 0.002(2)
B6A 0.016(3) 0.016(3) 0.025(3) 0.001(2) 0.000(2) 0.005(2)
B7A 0.026(3) 0.017(3) 0.028(3) 0.000(2) -0.003(2) -0.008(3)
B8A 0.023(3) 0.029(3) 0.017(3) -0.001(2) 0.000(2) -0.002(2)
B9A 0.028(3) 0.026(3) 0.017(3) 0.003(2) 0.003(2) 0.000(3)
B10A 0.030(3) 0.019(3) 0.025(3) 0.007(2) -0.006(3) 0.000(2)
B11A 0.023(3) 0.019(3) 0.031(3) 0.005(2) 0.004(2) 0.001(3)
B12A 0.034(3) 0.018(3) 0.025(3) 0.003(2) 0.001(3) -0.004(3)
C1B 0.015(2) 0.011(2) 0.018(2) 0.0022(17) -0.0004(19) -0.0007(18)
C2B 0.024(3) 0.011(2) 0.020(3) 0.0018(17) 0.003(2) -0.0015(19)
C1'B 0.015(2) 0.017(2) 0.014(2) 0.0013(16) -0.0008(19) -0.0009(18)
B3B 0.020(3) 0.021(3) 0.019(3) 0.003(2) 0.006(2) -0.004(2)
B4B 0.021(3) 0.017(3) 0.021(3) 0.000(2) -0.003(2) -0.001(2)
B5B 0.019(3) 0.025(3) 0.017(3) 0.004(2) -0.004(2) -0.006(3)
B6B 0.028(3) 0.016(3) 0.016(3) -0.001(2) -0.001(2) -0.005(2)
B7B 0.020(3) 0.024(3) 0.023(3) 0.000(2) 0.006(2) -0.009(2)
B8B 0.020(3) 0.022(3) 0.029(3) -0.002(2) 0.006(3) -0.008(2)
B9B 0.014(2) 0.023(3) 0.034(3) 0.003(3) -0.003(2) -0.003(3)
B10B 0.028(3) 0.031(3) 0.021(3) 0.000(2) -0.005(3) -0.004(3)
B11B 0.027(3) 0.019(3) 0.027(3) -0.006(2) 0.000(3) -0.006(2)
B12B 0.019(3) 0.022(3) 0.030(3) 0.001(2) -0.003(3) -0.010(2)

loop_
_atom_type_symbol
_atom_type_description
_atom_type_scat_dispersion_real
_atom_type_scat_dispersion_imag
_atom_type_scat_source
C C 0.0033 0.0016 'International Tables Vol C Tables 4.2.6.8 and 6.1.1.4'
H H 0.0000 0.0000 'International Tables Vol C Tables 4.2.6.8 and 6.1.1.4'
B B 0.0013 0.0007 'International Tables Vol C Tables 4.2.6.8 and 6.1.1.4'
P P 0.1023 0.0942 'International Tables Vol C Tables 4.2.6.8 and 6.1.1.4'
Cl Cl 0.1484 0.1585 'International Tables Vol C Tables 4.2.6.8 and 6.1.1.4'
Au Au -2.0133 8.8022 'International Tables Vol C Tables 4.2.6.8 and 6.1.1.4'

loop_
_geom_angle_atom_site_label_1
_geom_angle_atom_site_label_2
_geom_angle_atom_site_label_3
_geom_angle
_geom_angle_site_symmetry_1
_geom_angle_site_symmetry_3
_geom_angle_publ_flag
P1 Au1 Cl1 178.21(5) . . ?
C1' P1 C1'A 100.78(19) . . ?
C1' P1 C1'B 100.97(19) . . ?
C1'A P1 C1'B 101.29(19) . . ?
C1' P1 Au1 117.25(15) . . ?
C1'A P1 Au1 116.45(14) . . ?
C1'B P1 Au1 117.27(14) . . ?
C1' C1 C2 114.0(3) . . ?
C1' C1 B4 126.5(4) . . ?
C2 C1 B4 110.0(3) . . ?
C1' C1 B5 123.7(4) . . ?
C2 C1 B5 110.0(4) . . ?
B4 C1 B5 62.8(3) . . ?
C1' C1 B3 117.7(4) . . ?
C2 C1 B3 61.1(3) . . ?
B4 C1 B3 61.8(3) . . ?
B5 C1 B3 113.5(3) . . ?
C1' C1 B6 114.6(3) . . ?
C2 C1 B6 60.4(3) . . ?
B4 C1 B6 112.9(4) . . ?
B5 C1 B6 61.7(3) . . ?
B3 C1 B6 112.5(3) . . ?
C1 C2 B6 61.9(3) . . ?
C1 C2 B7 111.5(3) . . ?
B6 C2 B7 114.1(4) . . ?
C1 C2 B11 111.8(4) . . ?
B6 C2 B11 62.1(3) . . ?
B7 C2 B11 63.1(3) . . ?
C1 C2 B3 61.2(3) . . ?
B6 C2 B3 113.8(4) . . ?
B7 C2 B3 62.2(3) . . ?
B11 C2 B3 114.2(4) . . ?
C1 C2 H2 120.4 . . ?
B6 C2 H2 118.0 . . ?
B7 C2 H2 118.5 . . ?
B11 C2 H2 118.3 . . ?
B3 C2 H2 118.2 . . ?
C1 C1' P1 118.6(3) . . ?
C1 C1' H1'A 107.7 . . ?
P1 C1' H1'A 107.7 . . ?
C1 C1' H1'B 107.7 . . ?
P1 C1' H1'B 107.7 . . ?
H1'A C1' H1'B 107.1 . . ?
C2 B3 C1 57.6(3) . . ?
C2 B3 B8 105.3(4) . . ?
C1 B3 B8 106.2(4) . . ?
C2 B3 B4 104.6(4) . . ?
C1 B3 B4 58.4(3) . . ?
B8 B3 B4 61.0(3) . . ?
C2 B3 B7 58.5(3) . . ?
C1 B3 B7 105.6(4) . . ?
B8 B3 B7 60.5(3) . . ?
B4 B3 B7 108.8(4) . . ?
C2 B3 H3 124.7 . . ?
C1 B3 H3 123.9 . . ?
B8 B3 H3 121.9 . . ?
B4 B3 H3 122.0 . . ?
B7 B3 H3 121.7 . . ?
C1 B4 B3 59.8(3) . . ?
C1 B4 B9 105.8(4) . . ?
B3 B4 B9 108.2(4) . . ?
C1 B4 B8 106.0(4) . . ?
B3 B4 B8 59.3(3) . . ?
B9 B4 B8 60.7(3) . . ?
C1 B4 B5 59.2(3) . . ?
B3 B4 B5 109.0(4) . . ?
B9 B4 B5 60.1(3) . . ?
B8 B4 B5 109.0(4) . . ?
C1 B4 H4 123.7 . . ?
B3 B4 H4 121.3 . . ?
B9 B4 H4 122.0 . . ?
B8 B4 H4 121.9 . . ?
B5 B4 H4 120.9 . . ?
C1 B5 B6 59.4(3) . . ?
C1 B5 B10 105.0(4) . . ?
B6 B5 B10 59.0(3) . . ?
C1 B5 B9 104.5(4) . . ?
B6 B5 B9 107.1(4) . . ?
B10 B5 B9 60.3(3) . . ?
C1 B5 B4 57.9(3) . . ?
B6 B5 B4 107.0(4) . . ?
B10 B5 B4 107.5(4) . . ?
B9 B5 B4 59.7(3) . . ?
C1 B5 H5 124.5 . . ?
B6 B5 H5 122.1 . . ?
B10 B5 H5 122.5 . . ?
B9 B5 H5 122.6 . . ?
B4 B5 H5 122.2 . . ?
C2 B6 C1 57.8(3) . . ?
C2 B6 B10 105.6(4) . . ?
C1 B6 B10 105.8(4) . . ?
C2 B6 B11 59.1(3) . . ?
C1 B6 B11 106.2(4) . . ?
B10 B6 B11 60.5(3) . . ?
C2 B6 B5 105.5(4) . . ?
C1 B6 B5 58.8(3) . . ?
B10 B6 B5 60.7(3) . . ?
B11 B6 B5 109.4(4) . . ?
C2 B6 H6 124.1 . . ?
C1 B6 H6 123.9 . . ?
B10 B6 H6 122.3 . . ?
B11 B6 H6 121.2 . . ?
B5 B6 H6 121.5 . . ?
C2 B7 B3 59.3(3) . . ?
C2 B7 B12 104.3(4) . . ?
B3 B7 B12 107.3(4) . . ?
C2 B7 B8 104.9(4) . . ?
B3 B7 B8 59.1(3) . . ?
B12 B7 B8 60.5(3) . . ?
C2 B7 B11 58.6(3) . . ?
B3 B7 B11 108.2(4) . . ?
B12 B7 B11 59.7(3) . . ?
B8 B7 B11 108.4(4) . . ?
C2 B7 H7 124.6 . . ?
B3 B7 H7 121.7 . . ?
B12 B7 H7 122.7 . . ?
B8 B7 H7 122.2 . . ?
B11 B7 H7 121.3 . . ?
B3 B8 B7 60.4(3) . . ?
B3 B8 B4 59.7(3) . . ?
B7 B8 B4 107.6(4) . . ?
B3 B8 B12 107.7(4) . . ?
B7 B8 B12 59.7(3) . . ?
B4 B8 B12 106.9(4) . . ?
B3 B8 B9 107.5(4) . . ?
B7 B8 B9 107.5(4) . . ?
B4 B8 B9 59.5(3) . . ?
B12 B8 B9 59.5(3) . . ?
B3 B8 H8 121.7 . . ?
B7 B8 H8 121.7 . . ?
B4 B8 H8 122.3 . . ?
B12 B8 H8 122.3 . . ?
B9 B8 H8 122.2 . . ?
B4 B9 B12 107.5(4) . . ?
B4 B9 B5 60.2(3) . . ?
B12 B9 B5 107.9(4) . . ?
B4 B9 B10 107.6(4) . . ?
B12 B9 B10 59.9(3) . . ?
B5 B9 B10 59.8(3) . . ?
B4 B9 B8 59.8(3) . . ?
B12 B9 B8 60.0(3) . . ?
B5 B9 B8 108.3(4) . . ?
B10 B9 B8 107.9(4) . . ?
B4 B9 H9 122.0 . . ?
B12 B9 H9 121.9 . . ?
B5 B9 H9 121.5 . . ?
B10 B9 H9 122.0 . . ?
B8 B9 H9 121.6 . . ?
B6 B10 B11 60.2(3) . . ?
B6 B10 B5 60.3(3) . . ?
B11 B10 B5 108.8(4) . . ?
B6 B10 B12 107.7(4) . . ?
B11 B10 B12 59.9(3) . . ?
B5 B10 B12 108.0(4) . . ?
B6 B10 B9 107.8(4) . . ?
B11 B10 B9 108.1(4) . . ?
B5 B10 B9 59.9(3) . . ?
B12 B10 B9 59.8(3) . . ?
B6 B10 H10 121.8 . . ?
B11 B10 H10 121.3 . . ?
B5 B10 H10 121.3 . . ?
B12 B10 H10 122.0 . . ?
B9 B10 H10 121.9 . . ?
C2 B11 B6 58.8(3) . . ?
C2 B11 B10 104.4(4) . . ?
B6 B11 B10 59.3(3) . . ?
C2 B11 B12 104.1(4) . . ?
B6 B11 B12 107.2(4) . . ?
B10 B11 B12 60.3(3) . . ?
C2 B11 B7 58.3(3) . . ?
B6 B11 B7 107.5(4) . . ?
B10 B11 B7 108.0(4) . . ?
B12 B11 B7 59.7(3) . . ?
C2 B11 H11 125.0 . . ?
B6 B11 H11 122.0 . . ?
B10 B11 H11 122.4 . . ?
B12 B11 H11 122.7 . . ?
B7 B11 H11 121.7 . . ?
B11 B12 B7 60.6(3) . . ?
B11 B12 B9 108.4(4) . . ?
B7 B12 B9 108.3(4) . . ?
B11 B12 B10 59.8(3) . . ?
B7 B12 B10 108.2(4) . . ?
B9 B12 B10 60.3(3) . . ?
B11 B12 B8 108.6(4) . . ?
B7 B12 B8 59.8(3) . . ?
B9 B12 B8 60.5(3) . . ?
B10 B12 B8 108.6(4) . . ?
B11 B12 H12 121.4 . . ?
B7 B12 H12 121.6 . . ?
B9 B12 H12 121.4 . . ?
B10 B12 H12 121.6 . . ?
B8 B12 H12 121.4 . . ?
C1'A C1A C2A 114.9(3) . . ?
C1'A C1A B4A 125.3(4) . . ?
C2A C1A B4A 111.1(3) . . ?
C1'A C1A B5A 121.9(3) . . ?
C2A C1A B5A 110.3(3) . . ?
B4A C1A B5A 63.2(3) . . ?
C1'A C1A B6A 114.4(4) . . ?
C2A C1A B6A 59.9(3) . . ?
B4A C1A B6A 113.5(3) . . ?
B5A C1A B6A 62.0(3) . . ?
C1'A C1A B3A 118.0(3) . . ?
C2A C1A B3A 61.3(3) . . ?
B4A C1A B3A 62.9(3) . . ?
B5A C1A B3A 114.8(3) . . ?
B6A C1A B3A 112.6(3) . . ?
C1A C2A B6A 61.2(3) . . ?
C1A C2A B11A 111.3(4) . . ?
B6A C2A B11A 62.2(3) . . ?
C1A C2A B7A 110.5(4) . . ?
B6A C2A B7A 113.4(4) . . ?
B11A C2A B7A 62.9(3) . . ?
C1A C2A B3A 60.6(3) . . ?
B6A C2A B3A 113.1(4) . . ?
B11A C2A B3A 114.6(4) . . ?
B7A C2A B3A 62.5(3) . . ?
C1A C2A H2A 121.3 . . ?
B6A C2A H2A 118.5 . . ?
B11A C2A H2A 118.1 . . ?
B7A C2A H2A 118.9 . . ?
B3A C2A H2A 118.1 . . ?
C1A C1'A P1 117.9(3) . . ?
C1A C1'A H1'C 107.8 . . ?
P1 C1'A H1'C 107.8 . . ?
C1A C1'A H1'D 107.8 . . ?
P1 C1'A H1'D 107.8 . . ?
H1'C C1'A H1'D 107.2 . . ?
C1A B3A C2A 58.1(3) . . ?
C1A B3A B8A 104.6(3) . . ?
C2A B3A B8A 104.5(4) . . ?
C1A B3A B4A 57.5(3) . . ?
C2A B3A B4A 104.3(3) . . ?
B8A B3A B4A 60.4(3) . . ?
C1A B3A B7A 105.1(3) . . ?
C2A B3A B7A 58.3(3) . . ?
B8A B3A B7A 59.9(3) . . ?
B4A B3A B7A 107.9(4) . . ?
C1A B3A H3A 124.5 . . ?
C2A B3A H3A 124.5 . . ?
B8A B3A H3A 123.0 . . ?
B4A B3A H3A 122.5 . . ?
B7A B3A H3A 122.1 . . ?
C1A B4A B9A 105.0(4) . . ?
C1A B4A B5A 58.9(3) . . ?
B9A B4A B5A 59.8(3) . . ?
C1A B4A B3A 59.5(3) . . ?
B9A B4A B3A 107.9(4) . . ?
B5A B4A B3A 108.6(4) . . ?
C1A B4A B8A 105.4(4) . . ?
B9A B4A B8A 60.3(3) . . ?
B5A B4A B8A 108.4(4) . . ?
B3A B4A B8A 59.6(3) . . ?
C1A B4A H4A 124.2 . . ?
B9A B4A H4A 122.4 . . ?
B5A B4A H4A 121.3 . . ?
B3A B4A H4A 121.3 . . ?
B8A B4A H4A 122.2 . . ?
C1A B5A B9A 104.1(3) . . ?
C1A B5A B6A 59.4(3) . . ?
B9A B5A B6A 106.7(4) . . ?
C1A B5A B4A 57.9(3) . . ?
B9A B5A B4A 59.6(3) . . ?
B6A B5A B4A 107.1(4) . . ?
C1A B5A B10A 105.5(4) . . ?
B9A B5A B10A 60.4(3) . . ?
B6A B5A B10A 59.2(3) . . ?
B4A B5A B10A 108.3(4) . . ?
C1A B5A H5A 124.5 . . ?
B9A B5A H5A 123.0 . . ?
B6A B5A H5A 122.2 . . ?
B4A B5A H5A 122.0 . . ?
B10A B5A H5A 121.8 . . ?
C2A B6A C1A 58.9(3) . . ?
C2A B6A B10A 106.9(4) . . ?
C1A B6A B10A 106.1(4) . . ?
C2A B6A B11A 59.2(3) . . ?
C1A B6A B11A 107.0(4) . . ?
B10A B6A B11A 61.4(3) . . ?
C2A B6A B5A 106.8(4) . . ?
C1A B6A B5A 58.6(3) . . ?
B10A B6A B5A 60.8(3) . . ?
B11A B6A B5A 110.3(4) . . ?
C2A B6A H6A 123.1 . . ?
C1A B6A H6A 123.6 . . ?
B10A B6A H6A 121.8 . . ?
B11A B6A H6A 120.6 . . ?
B5A B6A H6A 121.2 . . ?
C2A B7A B12A 104.7(4) . . ?
C2A B7A B8A 104.9(4) . . ?
B12A B7A B8A 60.5(3) . . ?
C2A B7A B11A 58.3(3) . . ?
B12A B7A B11A 60.2(3) . . ?
B8A B7A B11A 108.5(4) . . ?
C2A B7A B3A 59.2(3) . . ?
B12A B7A B3A 108.0(4) . . ?
B8A B7A B3A 59.6(3) . . ?
B11A B7A B3A 108.1(4) . . ?
C2A B7A H7A 124.8 . . ?
B12A B7A H7A 122.2 . . ?
B8A B7A H7A 122.2 . . ?
B11A B7A H7A 121.4 . . ?
B3A B7A H7A 121.5 . . ?
B3A B8A B7A 60.5(3) . . ?
B3A B8A B9A 107.2(4) . . ?
B7A B8A B9A 107.5(4) . . ?
B3A B8A B4A 60.0(3) . . ?
B7A B8A B4A 108.0(4) . . ?
B9A B8A B4A 59.0(3) . . ?
B3A B8A B12A 108.1(4) . . ?
B7A B8A B12A 59.5(3) . . ?
B9A B8A B12A 60.3(3) . . ?
B4A B8A B12A 107.6(4) . . ?
B3A B8A H8A 121.6 . . ?
B7A B8A H8A 121.7 . . ?
B9A B8A H8A 122.4 . . ?
B4A B8A H8A 122.1 . . ?
B12A B8A H8A 121.7 . . ?
B4A B9A B5A 60.6(3) . . ?
B4A B9A B8A 60.7(3) . . ?
B5A B9A B8A 109.3(4) . . ?
B4A B9A B10A 108.9(4) . . ?
B5A B9A B10A 60.2(3) . . ?
B8A B9A B10A 108.8(4) . . ?
B4A B9A B12A 108.8(4) . . ?
B5A B9A B12A 108.7(4) . . ?
B8A B9A B12A 60.1(3) . . ?
B10A B9A B12A 60.3(3) . . ?
B4A B9A H9A 121.0 . . ?
B5A B9A H9A 121.1 . . ?
B8A B9A H9A 121.1 . . ?
B10A B9A H9A 121.3 . . ?
B12A B9A H9A 121.4 . . ?
B6A B10A B5A 60.0(3) . . ?
B6A B10A B9A 106.5(4) . . ?
B5A B10A B9A 59.4(3) . . ?
B6A B10A B11A 59.5(3) . . ?
B5A B10A B11A 108.2(4) . . ?
B9A B10A B11A 107.5(4) . . ?
B6A B10A B12A 106.8(4) . . ?
B5A B10A B12A 107.9(4) . . ?
B9A B10A B12A 60.1(3) . . ?
B11A B10A B12A 59.6(3) . . ?
B6A B10A H10A 122.7 . . ?
B5A B10A H10A 121.6 . . ?
B9A B10A H10A 122.4 . . ?
B11A B10A H10A 121.8 . . ?
B12A B10A H10A 122.0 . . ?
C2A B11A B6A 58.6(3) . . ?
C2A B11A B12A 104.6(4) . . ?
B6A B11A B12A 106.9(4) . . ?
C2A B11A B7A 58.8(3) . . ?
B6A B11A B7A 107.2(4) . . ?
B12A B11A B7A 59.5(3) . . ?
C2A B11A B10A 104.6(4) . . ?
B6A B11A B10A 59.1(3) . . ?
B12A B11A B10A 60.3(3) . . ?
B7A B11A B10A 107.8(4) . . ?
C2A B11A H11A 124.6 . . ?
B6A B11A H11A 122.4 . . ?
B12A B11A H11A 122.7 . . ?
B7A B11A H11A 121.7 . . ?
B10A B11A H11A 122.5 . . ?
B7A B12A B11A 60.3(3) . . ?
B7A B12A B8A 60.0(3) . . ?
B11A B12A B8A 108.2(4) . . ?
B7A B12A B9A 107.3(4) . . ?
B11A B12A B9A 107.3(4) . . ?
B8A B12A B9A 59.6(3) . . ?
B7A B12A B10A 108.2(4) . . ?
B11A B12A B10A 60.1(3) . . ?
B8A B12A B10A 107.8(4) . . ?
B9A B12A B10A 59.5(3) . . ?
B7A B12A H12A 121.7 . . ?
B11A B12A H12A 121.7 . . ?
B8A B12A H12A 121.7 . . ?
B9A B12A H12A 122.5 . . ?
B10A B12A H12A 121.7 . . ?
C1'B C1B C2B 115.5(3) . . ?
C1'B C1B B4B 121.9(4) . . ?
C2B C1B B4B 110.1(3) . . ?
C1'B C1B B5B 125.8(4) . . ?
C2B C1B B5B 110.0(3) . . ?
B4B C1B B5B 62.8(3) . . ?
C1'B C1B B3B 113.0(3) . . ?
C2B C1B B3B 60.7(3) . . ?
B4B C1B B3B 62.5(3) . . ?
B5B C1B B3B 114.0(4) . . ?
C1'B C1B B6B 118.2(4) . . ?
C2B C1B B6B 61.0(3) . . ?
B4B C1B B6B 114.4(3) . . ?
B5B C1B B6B 62.5(3) . . ?
B3B C1B B6B 113.8(3) . . ?
C1B C2B B11B 112.0(3) . . ?
C1B C2B B7B 112.0(3) . . ?
B11B C2B B7B 64.0(3) . . ?
C1B C2B B3B 61.6(3) . . ?
B11B C2B B3B 115.7(4) . . ?
B7B C2B B3B 62.7(3) . . ?
C1B C2B B6B 61.5(3) . . ?
B11B C2B B6B 62.9(3) . . ?
B7B C2B B6B 116.0(4) . . ?
B3B C2B B6B 115.1(3) . . ?
C1B C2B H2B 120.8 . . ?
B11B C2B H2B 117.5 . . ?
B7B C2B H2B 117.5 . . ?
B3B C2B H2B 117.3 . . ?
B6B C2B H2B 117.1 . . ?
C1B C1'B P1 117.8(3) . . ?
C1B C1'B H1'E 107.8 . . ?
P1 C1'B H1'E 107.8 . . ?
C1B C1'B H1'F 107.8 . . ?
P1 C1'B H1'F 107.8 . . ?
H1'E C1'B H1'F 107.2 . . ?
C2B B3B C1B 57.7(3) . . ?
C2B B3B B8B 104.2(4) . . ?
C1B B3B B8B 104.6(4) . . ?
C2B B3B B7B 58.4(3) . . ?
C1B B3B B7B 105.4(4) . . ?
B8B B3B B7B 60.2(3) . . ?
C2B B3B B4B 104.0(4) . . ?
C1B B3B B4B 57.8(3) . . ?
B8B B3B B4B 60.2(3) . . ?
B7B B3B B4B 108.3(4) . . ?
C2B B3B H3B 124.9 . . ?
C1B B3B H3B 124.4 . . ?
B8B B3B H3B 123.1 . . ?
B7B B3B H3B 121.7 . . ?
B4B B3B H3B 122.5 . . ?
C1B B4B B5B 59.0(3) . . ?
C1B B4B B8B 105.4(4) . . ?
B5B B4B B8B 108.2(4) . . ?
C1B B4B B3B 59.7(3) . . ?
B5B B4B B3B 108.7(4) . . ?
B8B B4B B3B 59.5(3) . . ?
C1B B4B B9B 105.3(4) . . ?
B5B B4B B9B 60.0(3) . . ?
B8B B4B B9B 60.0(3) . . ?
B3B B4B B9B 107.8(4) . . ?
C1B B4B H4B 124.0 . . ?
B5B B4B H4B 121.2 . . ?
B8B B4B H4B 122.4 . . ?
B3B B4B H4B 121.3 . . ?
B9B B4B H4B 122.5 . . ?
C1B B5B B4B 58.2(3) . . ?
C1B B5B B10B 105.0(4) . . ?
B4B B5B B10B 108.3(4) . . ?
C1B B5B B9B 105.1(3) . . ?
B4B B5B B9B 60.5(3) . . ?
B10B B5B B9B 60.2(3) . . ?
C1B B5B B6B 59.3(3) . . ?
B4B B5B B6B 108.2(4) . . ?
B10B B5B B6B 59.7(3) . . ?
B9B B5B B6B 108.2(4) . . ?
C1B B5B H5B 124.6 . . ?
B4B B5B H5B 121.4 . . ?
B10B B5B H5B 122.3 . . ?
B9B B5B H5B 122.0 . . ?
B6B B5B H5B 121.3 . . ?
C2B B6B C1B 57.5(3) . . ?
C2B B6B B10B 103.3(4) . . ?
C1B B6B B10B 104.4(4) . . ?
C2B B6B B11B 57.4(3) . . ?
C1B B6B B11B 104.4(4) . . ?
B10B B6B B11B 59.9(3) . . ?
C2B B6B B5B 103.8(4) . . ?
C1B B6B B5B 58.2(3) . . ?
B10B B6B B5B 60.0(3) . . ?
B11B B6B B5B 107.6(4) . . ?
C2B B6B H6B 125.4 . . ?
C1B B6B H6B 124.5 . . ?
B10B B6B H6B 123.4 . . ?
B11B B6B H6B 122.5 . . ?
B5B B6B H6B 122.4 . . ?
C2B B7B B12B 103.9(4) . . ?
C2B B7B B8B 104.1(4) . . ?
B12B B7B B8B 60.4(3) . . ?
C2B B7B B3B 59.0(3) . . ?
B12B B7B B3B 108.0(4) . . ?
B8B B7B B3B 59.5(3) . . ?
C2B B7B B11B 57.5(3) . . ?
B12B B7B B11B 60.1(3) . . ?
B8B B7B B11B 107.9(4) . . ?
B3B B7B B11B 107.4(4) . . ?
C2B B7B H7B 125.5 . . ?
B12B B7B H7B 122.3 . . ?
B8B B7B H7B 122.5 . . ?
B3B B7B H7B 121.6 . . ?
B11B B7B H7B 121.9 . . ?
B3B B8B B7B 60.3(3) . . ?
B3B B8B B4B 60.3(3) . . ?
B7B B8B B4B 108.4(4) . . ?
B3B B8B B12B 107.9(4) . . ?
B7B B8B B12B 59.5(3) . . ?
B4B B8B B12B 108.1(4) . . ?
B3B B8B B9B 108.8(4) . . ?
B7B B8B B9B 108.1(4) . . ?
B4B B8B B9B 60.4(3) . . ?
B12B B8B B9B 60.0(3) . . ?
B3B B8B H8B 121.3 . . ?
B7B B8B H8B 121.7 . . ?
B4B B8B H8B 121.4 . . ?
B12B B8B H8B 122.1 . . ?
B9B B8B H8B 121.3 . . ?
B12B B9B B5B 107.9(4) . . ?
B12B B9B B8B 59.9(3) . . ?
B5B B9B B8B 107.4(4) . . ?
B12B B9B B10B 60.3(3) . . ?
B5B B9B B10B 59.8(3) . . ?
B8B B9B B10B 107.9(4) . . ?
B12B B9B B4B 107.3(4) . . ?
B5B B9B B4B 59.5(3) . . ?
B8B B9B B4B 59.5(3) . . ?
B10B B9B B4B 107.2(4) . . ?
B12B B9B H9B 121.7 . . ?
B5B B9B H9B 122.0 . . ?
B8B B9B H9B 121.9 . . ?
B10B B9B H9B 121.8 . . ?
B4B B9B H9B 122.4 . . ?
B6B B10B B11B 60.2(3) . . ?
B6B B10B B5B 60.4(3) . . ?
B11B B10B B5B 108.1(4) . . ?
B6B B10B B9B 108.6(4) . . ?
B11B B10B B9B 108.1(4) . . ?
B5B B10B B9B 60.0(3) . . ?
B6B B10B B12B 108.3(4) . . ?
B11B B10B B12B 60.0(3) . . ?
B5B B10B B12B 107.6(4) . . ?
B9B B10B B12B 59.8(3) . . ?
B6B B10B H10B 121.2 . . ?
B11B B10B H10B 121.6 . . ?
B5B B10B H10B 121.8 . . ?
B9B B10B H10B 121.6 . . ?
B12B B10B H10B 121.9 . . ?
C2B B11B B10B 104.9(4) . . ?
C2B B11B B6B 59.6(3) . . ?
B10B B11B B6B 59.9(3) . . ?
C2B B11B B12B 103.9(4) . . ?
B10B B11B B12B 60.5(3) . . ?
B6B B11B B12B 108.4(4) . . ?
C2B B11B B7B 58.5(3) . . ?
B10B B11B B7B 108.0(4) . . ?
B6B B11B B7B 108.9(4) . . ?
B12B B11B B7B 59.2(3) . . ?
C2B B11B H11B 124.8 . . ?
B10B B11B H11B 122.2 . . ?
B6B B11B H11B 120.7 . . ?
B12B B11B H11B 122.7 . . ?
B7B B11B H11B 121.6 . . ?
B7B B12B B8B 60.1(3) . . ?
B7B B12B B9B 108.6(4) . . ?
B8B B12B B9B 60.1(3) . . ?
B7B B12B B11B 60.7(3) . . ?
B8B B12B B11B 108.1(4) . . ?
B9B B12B B11B 107.9(4) . . ?
B7B B12B B10B 108.4(4) . . ?
B8B B12B B10B 107.8(4) . . ?
B9B B12B B10B 60.0(3) . . ?
B11B B12B B10B 59.5(3) . . ?
B7B B12B H12B 121.1 . . ?
B8B B12B H12B 121.8 . . ?
B9B B12B H12B 121.6 . . ?
B11B B12B H12B 121.8 . . ?
B10B B12B H12B 121.9 . . ?

loop_
_geom_bond_atom_site_label_1
_geom_bond_atom_site_label_2
_geom_bond_distance
_geom_bond_site_symmetry_2
_geom_bond_publ_flag
Au1 P1 2.2163(12) . ?
Au1 Cl1 2.2804(13) . ?
P1 C1' 1.840(4) . ?
P1 C1'A 1.842(4) . ?
P1 C1'B 1.843(4) . ?
C1 C1' 1.533(6) . ?
C1 C2 1.664(6) . ?
C1 B4 1.701(6) . ?
C1 B5 1.725(7) . ?
C1 B3 1.726(6) . ?
C1 B6 1.735(7) . ?
C2 B6 1.710(7) . ?
C2 B7 1.711(7) . ?
C2 B11 1.717(7) . ?
C2 B3 1.725(7) . ?
C2 H2 1.1400 . ?
C1' H1'A 0.9700 . ?
C1' H1'B 0.9700 . ?
B3 B8 1.753(8) . ?
B3 B4 1.760(7) . ?
B3 B7 1.775(7) . ?
B3 H3 1.1400 . ?
B4 B9 1.776(8) . ?
B4 B8 1.782(7) . ?
B4 B5 1.786(8) . ?
B4 H4 1.1400 . ?
B5 B6 1.776(7) . ?
B5 B10 1.782(7) . ?
B5 B9 1.784(7) . ?
B5 H5 1.1400 . ?
B6 B10 1.751(8) . ?
B6 B11 1.768(7) . ?
B6 H6 1.1400 . ?
B7 B12 1.777(8) . ?
B7 B8 1.778(7) . ?
B7 B11 1.792(8) . ?
B7 H7 1.1400 . ?
B8 B12 1.791(8) . ?
B8 B9 1.799(8) . ?
B8 H8 1.1400 . ?
B9 B12 1.783(7) . ?
B9 B10 1.790(8) . ?
B9 H9 1.1400 . ?
B10 B11 1.774(8) . ?
B10 B12 1.783(7) . ?
B10 H10 1.1400 . ?
B11 B12 1.776(8) . ?
B11 H11 1.1400 . ?
B12 H12 1.1400 . ?
C1A C1'A 1.540(6) . ?
C1A C2A 1.681(6) . ?
C1A B4A 1.689(7) . ?
C1A B5A 1.707(6) . ?
C1A B6A 1.721(6) . ?
C1A B3A 1.726(6) . ?
C2A B6A 1.699(7) . ?
C2A B11A 1.709(7) . ?
C2A B7A 1.720(7) . ?
C2A B3A 1.737(7) . ?
C2A H2A 1.1400 . ?
C1'A H1'C 0.9700 . ?
C1'A H1'D 0.9700 . ?
B3A B8A 1.776(7) . ?
B3A B4A 1.783(7) . ?
B3A B7A 1.794(8) . ?
B3A H3A 1.1400 . ?
B4A B9A 1.761(7) . ?
B4A B5A 1.779(7) . ?
B4A B8A 1.792(7) . ?
B4A H4A 1.1400 . ?
B5A B9A 1.765(8) . ?
B5A B6A 1.766(7) . ?
B5A B10A 1.780(7) . ?
B5A H5A 1.1400 . ?
B6A B10A 1.753(8) . ?
B6A B11A 1.762(8) . ?
B6A H6A 1.1400 . ?
B7A B12A 1.775(7) . ?
B7A B8A 1.783(8) . ?
B7A B11A 1.789(7) . ?
B7A H7A 1.1400 . ?
B8A B9A 1.784(7) . ?
B8A B12A 1.792(8) . ?
B8A H8A 1.1400 . ?
B9A B10A 1.785(8) . ?
B9A B12A 1.796(8) . ?
B9A H9A 1.1400 . ?
B10A B11A 1.795(8) . ?
B10A B12A 1.799(8) . ?
B10A H10A 1.1400 . ?
B11A B12A 1.787(9) . ?
B11A H11A 1.1400 . ?
B12A H12A 1.1400 . ?
C1B C1'B 1.537(6) . ?
C1B C2B 1.663(6) . ?
C1B B4B 1.698(7) . ?
C1B B5B 1.712(6) . ?
C1B B3B 1.732(7) . ?
C1B B6B 1.733(6) . ?
C2B B11B 1.685(7) . ?
C2B B7B 1.704(7) . ?
C2B B3B 1.715(7) . ?
C2B B6B 1.725(7) . ?
C2B H2B 1.1400 . ?
C1'B H1'E 0.9700 . ?
C1'B H1'F 0.9700 . ?
B3B B8B 1.764(8) . ?
B3B B7B 1.778(7) . ?
B3B B4B 1.779(7) . ?
B3B H3B 1.1400 . ?
B4B B5B 1.775(7) . ?
B4B B8B 1.777(8) . ?
B4B B9B 1.793(7) . ?
B4B H4B 1.1400 . ?
B5B B10B 1.780(8) . ?
B5B B9B 1.783(7) . ?
B5B B6B 1.786(8) . ?
B5B H5B 1.1400 . ?
B6B B10B 1.774(8) . ?
B6B B11B 1.780(8) . ?
B6B H6B 1.1400 . ?
B7B B12B 1.767(8) . ?
B7B B8B 1.777(8) . ?
B7B B11B 1.795(8) . ?
B7B H7B 1.1400 . ?
B8B B12B 1.782(7) . ?
B8B B9B 1.786(8) . ?
B8B H8B 1.1400 . ?
B9B B12B 1.783(8) . ?
B9B B10B 1.787(8) . ?
B9B H9B 1.1400 . ?
B10B B11B 1.775(8) . ?
B10B B12B 1.792(8) . ?
B10B H10B 1.1400 . ?
B11B B12B 1.785(8) . ?
B11B H11B 1.1400 . ?
B12B H12B 1.1400 . ?
